data_4127463
loop_
_publ_author_name
'Zhang, Bo-Sheng'
'Li, Yuke'
'Zhang, Zhe'
'An, Yang'
'Wen, Yu-Hua'
'Gou, Xue-Ya'
'Quan, Si-Qi'
'Wang, Xin-Gang'
'Liang, Yong-Min'

_publ_section_title
;
 Synthesis of C4-Aminated Indoles via a Catellani and Retro-Diels-Alder
 Strategy.
;
_journal_issue 24
_journal_name_full 'Journal of the American Chemical Society'
_journal_page_first 9731
_journal_page_last 9738
_journal_paper_doi 10.1021/jacs.9b05009
_journal_volume 141
_journal_year 2019
_chemical_formula_moiety 'C16 H22 N2 O'
_chemical_formula_sum 'C16 H22 N2 O'
_chemical_formula_weight 258.35
_space_group_crystal_system triclinic
_space_group_IT_number 2
_space_group_name_Hall '-P 1'
_space_group_name_H-M_alt 'P -1'
_symmetry_space_group_name_Hall '-P 1'
_symmetry_space_group_name_H-M 'P -1'
_atom_sites_solution_hydrogens geom
_atom_sites_solution_primary direct
_audit_creation_date 2018-11-22
_audit_creation_method
;
Olex2 1.2
(compiled 2018.05.29 svn.r3508 for OlexSys, GUI svn.r5506)
;
_cell_angle_alpha 85.587(5)
_cell_angle_beta 88.880(5)
_cell_angle_gamma 73.470(6)
_cell_formula_units_Z 4
_cell_length_a 9.9395(7)
_cell_length_b 11.3140(6)
_cell_length_c 13.5788(8)
_cell_measurement_reflns_used 2220
_cell_measurement_temperature 292.00(10)
_cell_measurement_theta_max 24.1270
_cell_measurement_theta_min 3.6810
_cell_volume 1459.56(16)
_computing_cell_refinement
;
CrysAlisPro, Agilent Technologies,
Version 1.171.36.28 (release 01-02-2013 CrysAlis171 .NET)
(compiled Feb  1 2013,16:14:44)
;
_computing_data_collection
;
CrysAlisPro, Agilent Technologies,
Version 1.171.36.28 (release 01-02-2013 CrysAlis171 .NET)
(compiled Feb  1 2013,16:14:44)
;
_computing_data_reduction
;
CrysAlisPro, Agilent Technologies,
Version 1.171.36.28 (release 01-02-2013 CrysAlis171 .NET)
(compiled Feb  1 2013,16:14:44)
;
_computing_molecular_graphics 'Olex2 (Dolomanov et al., 2009)'
_computing_publication_material 'Olex2 (Dolomanov et al., 2009)'
_computing_structure_refinement 'ShelXL (Sheldrick, 2015)'
_computing_structure_solution 'ShelXS (Sheldrick, 2008)'
_diffrn_ambient_temperature 292.00(10)
_diffrn_detector_area_resol_mean 16.0733
_diffrn_measured_fraction_theta_full 0.998
_diffrn_measured_fraction_theta_max 0.998
_diffrn_measurement_details
;
#__ type_ start__ end____ width___ exp.time_
  1 omega  -92.00  -66.00   1.0000    4.0000
omega____ theta____ kappa____ phi______ frames
    -      -19.4273  -77.0000  120.0000 26

#__ type_ start__ end____ width___ exp.time_
  2 omega  -19.00   12.00   1.0000    4.0000
omega____ theta____ kappa____ phi______ frames
    -      -19.4273  -77.0000  120.0000 31

#__ type_ start__ end____ width___ exp.time_
  3 omega   35.00   75.00   1.0000    4.0000
omega____ theta____ kappa____ phi______ frames
    -       22.7867  178.0000 -120.0000 40

#__ type_ start__ end____ width___ exp.time_
  4 omega  -20.00   68.00   1.0000    4.0000
omega____ theta____ kappa____ phi______ frames
    -       22.7867  -99.0000   90.0000 88

#__ type_ start__ end____ width___ exp.time_
  5 omega   65.00   91.00   1.0000    4.0000
omega____ theta____ kappa____ phi______ frames
    -       22.7867   57.0000    0.0000 26

#__ type_ start__ end____ width___ exp.time_
  6 omega   41.00   67.00   1.0000    4.0000
omega____ theta____ kappa____ phi______ frames
    -       22.7867  -99.0000  -30.0000 26

#__ type_ start__ end____ width___ exp.time_
  7 omega   16.00   91.00   1.0000    4.0000
omega____ theta____ kappa____ phi______ frames
    -       22.7867   57.0000  -30.0000 75

#__ type_ start__ end____ width___ exp.time_
  8 omega  -46.00   46.00   1.0000    4.0000
omega____ theta____ kappa____ phi______ frames
    -       22.7867  -57.0000 -150.0000 92
;
_diffrn_measurement_device_type 'SuperNova, Dual, Cu at zero, Eos'
_diffrn_measurement_method '\w scans'
_diffrn_orient_matrix_UB_11 -0.0694224000
_diffrn_orient_matrix_UB_12 0.0052423000
_diffrn_orient_matrix_UB_13 0.0165932000
_diffrn_orient_matrix_UB_21 -0.0250368000
_diffrn_orient_matrix_UB_22 0.0161935000
_diffrn_orient_matrix_UB_23 -0.0491755000
_diffrn_orient_matrix_UB_31 0.0097349000
_diffrn_orient_matrix_UB_32 -0.0633296000
_diffrn_orient_matrix_UB_33 -0.0071603000
_diffrn_radiation_monochromator mirror
_diffrn_radiation_type MoK\a
_diffrn_radiation_wavelength 0.71073
_diffrn_reflns_av_R_equivalents 0.0296
_diffrn_reflns_av_unetI/netI 0.0641
_diffrn_reflns_Laue_measured_fraction_full 0.998
_diffrn_reflns_Laue_measured_fraction_max 0.998
_diffrn_reflns_limit_h_max 12
_diffrn_reflns_limit_h_min -12
_diffrn_reflns_limit_k_max 13
_diffrn_reflns_limit_k_min -13
_diffrn_reflns_limit_l_max 16
_diffrn_reflns_limit_l_min -16
_diffrn_reflns_number 9817
_diffrn_reflns_point_group_measured_fraction_full 0.998
_diffrn_reflns_point_group_measured_fraction_max 0.998
_diffrn_reflns_theta_full 25.242
_diffrn_reflns_theta_max 26.022
_diffrn_reflns_theta_min 3.429
_diffrn_source 'SuperNova (Mo) X-ray Source'
_exptl_absorpt_coefficient_mu 0.074
_exptl_absorpt_correction_T_max 1.00000
_exptl_absorpt_correction_T_min 0.77434
_exptl_absorpt_correction_type multi-scan
_exptl_absorpt_process_details
;
CrysAlisPro, Agilent Technologies,
Version 1.171.36.28 (release 01-02-2013 CrysAlis171 .NET)
(compiled Feb  1 2013,16:14:44)
Empirical absorption correction using spherical harmonics,
 implemented in SCALE3 ABSPACK scaling algorithm.
;
_exptl_crystal_colour 'clear light colourless'
_exptl_crystal_colour_lustre clear
_exptl_crystal_colour_modifier light
_exptl_crystal_colour_primary colourless
_exptl_crystal_density_diffrn 1.176
_exptl_crystal_description block
_exptl_crystal_F_000 560
_exptl_crystal_size_max 0.17
_exptl_crystal_size_mid 0.15
_exptl_crystal_size_min 0.12
_refine_diff_density_max 0.134
_refine_diff_density_min -0.195
_refine_diff_density_rms 0.039
_refine_ls_extinction_method none
_refine_ls_goodness_of_fit_ref 1.056
_refine_ls_hydrogen_treatment constr
_refine_ls_matrix_type full
_refine_ls_number_parameters 349
_refine_ls_number_reflns 5730
_refine_ls_number_restraints 0
_refine_ls_restrained_S_all 1.056
_refine_ls_R_factor_all 0.1013
_refine_ls_R_factor_gt 0.0595
_refine_ls_shift/su_max 0.000
_refine_ls_shift/su_mean 0.000
_refine_ls_structure_factor_coef Fsqd
_refine_ls_weighting_details 'w=1/[\s^2^(Fo^2^)+(0.0510P)^2^+0.1445P] where P=(Fo^2^+2Fc^2^)/3'
_refine_ls_weighting_scheme calc
_refine_ls_wR_factor_gt 0.1279
_refine_ls_wR_factor_ref 0.1574
_reflns_Friedel_coverage 0.000
_reflns_number_gt 3507
_reflns_number_total 5730
_reflns_threshold_expression 'I > 2\s(I)'
_cod_data_source_file ja9b05009_si_002.cif
_cod_data_source_block zhangbsh_1121
_cod_depositor_comments
;

2020-04-07
Z value and formula fixed to values more according to usual
chemical conventions.                 miguel
;
_cod_original_formula_sum 'C32 H44 N4 O2'
_cod_original_formula_weight 516.71
_cod_original_formula_moiety '2(C16 H22 N2 O)'
_cod_original_formula_units_Z 2
_cod_database_code 4127463
_shelx_shelxl_version_number 2018/3
_shelx_space_group_comment
;
The symmetry employed for this shelxl refinement is uniquely defined
by the following loop, which should always be used as a source of
symmetry information in preference to the above space-group names.
They are only intended as comments.
;
_shelx_estimated_absorpt_t_max 0.991
_shelx_estimated_absorpt_t_min 0.988
_reflns_odcompleteness_completeness 99.80
_reflns_odcompleteness_iscentric 1
_reflns_odcompleteness_theta 26.32
_olex2_refinement_description
;
1. Fixed Uiso
 At 1.2 times of:
  All C(H) groups, All C(H,H) groups
 At 1.5 times of:
  All C(H,H,H) groups
2.a Secondary CH2 refined with riding coordinates:
 C26(H26A,H26B), C27(H27A,H27B), C37(H37A,H37B), C38(H38A,H38B), C22(H22A,
 H22B), C29(H29A,H29B), C34(H34A,H34B), C35(H35A,H35B)
2.b Aromatic/amide H refined with riding coordinates:
 C9(H9), C12(H12), C13(H13), C15(H15), C21(H21), C16(H16), C18(H18), C19(H19),
 C24(H24), C25(H25)
2.c Idealised Me refined as rotating group:
 C28(H28A,H28B,H28C), C31(H31A,H31B,H31C), C32(H32A,H32B,H32C), C30(H30A,H30B,
 H30C), C33(H33A,H33B,H33C), C36(H36A,H36B,H36C)
;
_olex2_date_sample_data_collection 2018-11-21
_olex2_submission_special_instructions 'No special instructions were received'

loop_
_space_group_symop_operation_xyz
'x, y, z'
'-x, -y, -z'

loop_
_atom_site_label
_atom_site_type_symbol
_atom_site_fract_x
_atom_site_fract_y
_atom_site_fract_z
_atom_site_U_iso_or_equiv
_atom_site_adp_type
_atom_site_occupancy
_atom_site_site_symmetry_order
_atom_site_calc_flag
_atom_site_refinement_flags_posn
N1 N 0.8249(2) 0.00693(16) 0.34179(13) 0.0472(5) Uani 1 1 d .
C2 C 0.7776(2) 0.21816(19) 0.26758(14) 0.0387(5) Uani 1 1 d .
C3 C 0.7378(2) 0.30541(19) 0.18558(14) 0.0389(5) Uani 1 1 d .
N4 N 0.7485(2) 0.41807(16) 0.21203(12) 0.0413(4) Uani 1 1 d .
C6 C 0.7802(2) 0.0940(2) 0.25952(15) 0.0413(5) Uani 1 1 d .
C9 C 0.7010(2) 0.2712(2) 0.09494(15) 0.0457(6) Uani 1 1 d .
H9 H 0.673660 0.328783 0.041151 0.055 Uiso 1 1 calc R
C12 C 0.7069(3) 0.1494(2) 0.08908(16) 0.0522(6) Uani 1 1 d .
H12 H 0.684054 0.124107 0.029630 0.063 Uiso 1 1 calc R
C13 C 0.7945(3) 0.4004(2) 0.30845(15) 0.0489(6) Uani 1 1 d .
H13 H 0.810296 0.462057 0.344232 0.059 Uiso 1 1 calc R
C14 C 0.7303(3) 0.5316(2) 0.14537(16) 0.0470(6) Uani 1 1 d .
C15 C 0.7463(3) 0.0619(2) 0.16938(16) 0.0504(6) Uani 1 1 d .
H15 H 0.749607 -0.019872 0.161816 0.060 Uiso 1 1 calc R
O20 O 0.8374(3) -0.18253(17) 0.49456(14) 0.0893(7) Uani 1 1 d .
C21 C 0.8137(3) 0.2826(2) 0.34436(15) 0.0482(6) Uani 1 1 d .
H21 H 0.844646 0.249496 0.407465 0.058 Uiso 1 1 calc R
C26 C 0.8562(3) -0.1229(2) 0.32187(18) 0.0604(7) Uani 1 1 d .
H26A H 0.918465 -0.139063 0.265509 0.073 Uiso 1 1 calc R
H26B H 0.770190 -0.141816 0.306129 0.073 Uiso 1 1 calc R
C27 C 0.7362(3) 0.0283(2) 0.42917(17) 0.0612(7) Uani 1 1 d .
H27A H 0.646783 0.014068 0.415872 0.073 Uiso 1 1 calc R
H27B H 0.718468 0.113565 0.444967 0.073 Uiso 1 1 calc R
C28 C 0.8362(3) 0.5045(2) 0.06199(18) 0.0647(8) Uani 1 1 d .
H28A H 0.928619 0.468761 0.089133 0.097 Uiso 1 1 calc GR
H28B H 0.833358 0.580051 0.023524 0.097 Uiso 1 1 calc GR
H28C H 0.813691 0.447711 0.020620 0.097 Uiso 1 1 calc GR
C31 C 0.7569(3) 0.6341(2) 0.20168(19) 0.0662(8) Uani 1 1 d .
H31A H 0.694654 0.648948 0.257179 0.099 Uiso 1 1 calc GR
H31B H 0.740609 0.708309 0.158780 0.099 Uiso 1 1 calc GR
H31C H 0.852361 0.609640 0.224560 0.099 Uiso 1 1 calc GR
C32 C 0.5800(3) 0.5754(2) 0.10778(19) 0.0658(7) Uani 1 1 d .
H32A H 0.558860 0.510473 0.075116 0.099 Uiso 1 1 calc GR
H32B H 0.568984 0.646559 0.062062 0.099 Uiso 1 1 calc GR
H32C H 0.517229 0.596752 0.162392 0.099 Uiso 1 1 calc GR
C37 C 0.8064(4) -0.0567(3) 0.51565(19) 0.0828(10) Uani 1 1 d .
H37A H 0.892512 -0.038236 0.531704 0.099 Uiso 1 1 calc R
H37B H 0.745162 -0.042663 0.572701 0.099 Uiso 1 1 calc R
C38 C 0.9240(4) -0.2028(2) 0.4101(2) 0.0798(9) Uani 1 1 d .
H38A H 0.944870 -0.288887 0.395918 0.096 Uiso 1 1 calc R
H38B H 1.012000 -0.185990 0.423570 0.096 Uiso 1 1 calc R
C5 C 1.2739(2) -0.23100(19) 0.23803(14) 0.0398(5) Uani 1 1 d .
N7 N 1.2871(2) -0.02919(16) 0.16875(13) 0.0470(5) Uani 1 1 d .
C8 C 1.3149(2) -0.3327(2) 0.30910(15) 0.0429(5) Uani 1 1 d .
C10 C 1.3294(2) -0.1296(2) 0.24186(15) 0.0426(5) Uani 1 1 d .
N11 N 1.2501(2) -0.42031(17) 0.28541(12) 0.0459(5) Uani 1 1 d .
C16 C 1.1738(3) -0.3749(2) 0.20084(15) 0.0488(6) Uani 1 1 d .
H16 H 1.121481 -0.416800 0.168882 0.059 Uiso 1 1 calc R
O17 O 1.1845(2) 0.21202(16) 0.07375(15) 0.0805(6) Uani 1 1 d .
C18 C 1.1842(2) -0.2615(2) 0.16975(15) 0.0463(6) Uani 1 1 d .
H18 H 1.141181 -0.212754 0.114471 0.056 Uiso 1 1 calc R
C19 C 1.4265(3) -0.1363(2) 0.31400(17) 0.0531(6) Uani 1 1 d .
H19 H 1.467130 -0.071985 0.316613 0.064 Uiso 1 1 calc R
C22 C 1.1387(3) 0.0412(2) 0.17254(19) 0.0586(7) Uani 1 1 d .
H22A H 1.121374 0.086847 0.231333 0.070 Uiso 1 1 calc R
H22B H 1.080834 -0.015022 0.175814 0.070 Uiso 1 1 calc R
C23 C 1.2663(3) -0.5445(2) 0.33758(17) 0.0498(6) Uani 1 1 d .
C24 C 1.4655(3) -0.2371(2) 0.38339(18) 0.0610(7) Uani 1 1 d .
H24 H 1.531085 -0.237577 0.431462 0.073 Uiso 1 1 calc R
C25 C 1.4114(3) -0.3354(2) 0.38374(16) 0.0562(7) Uani 1 1 d .
H25 H 1.437544 -0.401260 0.431453 0.067 Uiso 1 1 calc R
C29 C 1.3720(3) 0.0566(2) 0.1607(2) 0.0649(7) Uani 1 1 d .
H29A H 1.470333 0.011140 0.155792 0.078 Uiso 1 1 calc R
H29B H 1.359959 0.102458 0.219305 0.078 Uiso 1 1 calc R
C30 C 1.4177(3) -0.6232(2) 0.3290(2) 0.0735(8) Uani 1 1 d .
H30A H 1.441593 -0.631791 0.260604 0.110 Uiso 1 1 calc GR
H30B H 1.428063 -0.703414 0.362115 0.110 Uiso 1 1 calc GR
H30C H 1.478777 -0.584045 0.359001 0.110 Uiso 1 1 calc GR
C33 C 1.2236(3) -0.5285(2) 0.44570(18) 0.0729(8) Uani 1 1 d .
H33A H 1.281026 -0.485900 0.475797 0.109 Uiso 1 1 calc GR
H33B H 1.236199 -0.608309 0.480120 0.109 Uiso 1 1 calc GR
H33C H 1.126852 -0.481407 0.449030 0.109 Uiso 1 1 calc GR
C34 C 1.1008(3) 0.1293(2) 0.0825(2) 0.0693(8) Uani 1 1 d .
H34A H 1.113032 0.082850 0.024257 0.083 Uiso 1 1 calc R
H34B H 1.002742 0.176108 0.086070 0.083 Uiso 1 1 calc R
C35 C 1.3285(4) 0.1445(3) 0.0709(2) 0.0805(9) Uani 1 1 d .
H35A H 1.385067 0.201808 0.066235 0.097 Uiso 1 1 calc R
H35B H 1.345861 0.098324 0.012359 0.097 Uiso 1 1 calc R
C36 C 1.1707(3) -0.6083(2) 0.2907(2) 0.0782(9) Uani 1 1 d .
H36A H 1.074726 -0.560586 0.297458 0.117 Uiso 1 1 calc GR
H36B H 1.183986 -0.689268 0.323137 0.117 Uiso 1 1 calc GR
H36C H 1.193164 -0.615388 0.221923 0.117 Uiso 1 1 calc GR

loop_
_atom_site_aniso_label
_atom_site_aniso_U_11
_atom_site_aniso_U_22
_atom_site_aniso_U_33
_atom_site_aniso_U_23
_atom_site_aniso_U_13
_atom_site_aniso_U_12
N1 0.0547(14) 0.0385(10) 0.0461(10) 0.0023(9) 0.0059(10) -0.0114(9)
C2 0.0397(14) 0.0395(12) 0.0367(11) -0.0015(10) 0.0024(10) -0.0113(10)
C3 0.0382(14) 0.0388(12) 0.0397(11) -0.0050(10) 0.0041(10) -0.0103(10)
N4 0.0484(13) 0.0373(10) 0.0385(9) -0.0006(8) 0.0027(9) -0.0134(9)
C6 0.0386(14) 0.0410(12) 0.0431(12) -0.0003(10) 0.0047(10) -0.0104(10)
C9 0.0490(16) 0.0482(14) 0.0390(11) 0.0004(10) -0.0031(11) -0.0129(12)
C12 0.0612(18) 0.0569(15) 0.0412(12) -0.0078(11) -0.0025(12) -0.0198(13)
C13 0.0629(18) 0.0486(14) 0.0402(12) -0.0040(11) -0.0019(11) -0.0234(13)
C14 0.0494(16) 0.0385(12) 0.0494(12) 0.0055(10) 0.0054(11) -0.0094(11)
C15 0.0601(17) 0.0432(13) 0.0507(13) -0.0060(11) 0.0005(12) -0.0185(12)
O20 0.139(2) 0.0544(12) 0.0695(12) 0.0141(10) 0.0179(13) -0.0260(13)
C21 0.0595(17) 0.0481(14) 0.0379(11) 0.0024(10) -0.0070(11) -0.0177(12)
C26 0.074(2) 0.0404(14) 0.0615(15) 0.0001(12) 0.0117(14) -0.0100(13)
C27 0.078(2) 0.0503(15) 0.0539(14) -0.0011(12) 0.0136(14) -0.0173(14)
C28 0.075(2) 0.0550(16) 0.0623(15) 0.0055(13) 0.0194(15) -0.0200(15)
C31 0.087(2) 0.0434(14) 0.0700(16) -0.0019(13) 0.0017(16) -0.0217(14)
C32 0.0605(19) 0.0531(16) 0.0727(17) 0.0094(13) -0.0040(15) -0.0017(14)
C37 0.132(3) 0.0602(18) 0.0530(15) 0.0094(14) 0.0108(17) -0.0256(19)
C38 0.100(3) 0.0480(16) 0.0796(19) 0.0103(15) 0.0065(19) -0.0069(16)
C5 0.0396(14) 0.0388(12) 0.0379(11) 0.0008(9) 0.0035(10) -0.0076(10)
N7 0.0424(12) 0.0408(10) 0.0562(11) 0.0063(9) 0.0024(10) -0.0119(9)
C8 0.0462(15) 0.0415(12) 0.0383(11) 0.0006(10) 0.0031(10) -0.0093(11)
C10 0.0392(14) 0.0418(12) 0.0451(12) -0.0027(10) 0.0043(11) -0.0092(11)
N11 0.0510(13) 0.0437(11) 0.0426(10) 0.0061(9) 0.0002(9) -0.0156(10)
C16 0.0530(17) 0.0545(15) 0.0417(12) 0.0033(11) -0.0027(11) -0.0213(12)
O17 0.0828(17) 0.0484(11) 0.1031(15) 0.0194(10) -0.0023(13) -0.0133(11)
C18 0.0497(16) 0.0484(14) 0.0386(11) 0.0072(10) -0.0021(11) -0.0128(12)
C19 0.0503(17) 0.0483(14) 0.0611(14) -0.0070(12) -0.0073(13) -0.0131(12)
C22 0.0476(17) 0.0480(14) 0.0729(16) 0.0070(13) 0.0073(14) -0.0053(12)
C23 0.0525(17) 0.0377(12) 0.0549(13) 0.0103(11) 0.0044(12) -0.0100(12)
C24 0.0624(19) 0.0607(16) 0.0569(14) -0.0001(13) -0.0178(13) -0.0126(14)
C25 0.0634(19) 0.0540(15) 0.0458(13) 0.0083(12) -0.0108(12) -0.0107(13)
C29 0.0586(19) 0.0526(16) 0.0862(18) 0.0103(14) -0.0024(15) -0.0241(14)
C30 0.064(2) 0.0531(16) 0.091(2) 0.0066(15) 0.0116(17) -0.0007(14)
C33 0.086(2) 0.0662(18) 0.0590(15) 0.0153(14) 0.0212(15) -0.0153(16)
C34 0.063(2) 0.0519(16) 0.0843(19) 0.0156(14) -0.0028(16) -0.0070(14)
C35 0.083(3) 0.0653(19) 0.098(2) 0.0192(17) 0.0050(19) -0.0359(19)
C36 0.086(2) 0.0540(16) 0.100(2) 0.0152(16) -0.0089(18) -0.0326(17)

loop_
_atom_type_symbol
_atom_type_description
_atom_type_scat_dispersion_real
_atom_type_scat_dispersion_imag
_atom_type_scat_source
C C 0.0033 0.0016 'International Tables Vol C Tables 4.2.6.8 and 6.1.1.4'
H H 0.0000 0.0000 'International Tables Vol C Tables 4.2.6.8 and 6.1.1.4'
N N 0.0061 0.0033 'International Tables Vol C Tables 4.2.6.8 and 6.1.1.4'
O O 0.0106 0.0060 'International Tables Vol C Tables 4.2.6.8 and 6.1.1.4'

loop_
_geom_angle_atom_site_label_1
_geom_angle_atom_site_label_2
_geom_angle_atom_site_label_3
_geom_angle
C6 N1 C26 116.04(17)
C6 N1 C27 115.64(19)
C26 N1 C27 108.90(17)
C3 C2 C21 106.26(17)
C6 C2 C3 120.04(18)
C6 C2 C21 133.7(2)
N4 C3 C2 108.35(17)
N4 C3 C9 130.3(2)
C9 C3 C2 121.34(18)
C3 N4 C14 126.13(17)
C13 N4 C3 106.87(17)
C13 N4 C14 126.63(17)
C2 C6 N1 119.16(18)
C15 C6 N1 123.06(19)
C15 C6 C2 117.7(2)
C3 C9 H9 121.4
C12 C9 C3 117.1(2)
C12 C9 H9 121.4
C9 C12 H12 118.9
C9 C12 C15 122.2(2)
C15 C12 H12 118.9
N4 C13 H13 124.3
C21 C13 N4 111.39(19)
C21 C13 H13 124.3
N4 C14 C28 109.10(18)
N4 C14 C31 110.05(18)
N4 C14 C32 109.22(18)
C28 C14 C31 108.29(19)
C32 C14 C28 112.3(2)
C32 C14 C31 107.8(2)
C6 C15 C12 121.5(2)
C6 C15 H15 119.2
C12 C15 H15 119.2
C38 O20 C37 109.54(19)
C2 C21 H21 126.4
C13 C21 C2 107.12(19)
C13 C21 H21 126.4
N1 C26 H26A 109.7
N1 C26 H26B 109.7
N1 C26 C38 109.9(2)
H26A C26 H26B 108.2
C38 C26 H26A 109.7
C38 C26 H26B 109.7
N1 C27 H27A 109.6
N1 C27 H27B 109.6
N1 C27 C37 110.4(2)
H27A C27 H27B 108.1
C37 C27 H27A 109.6
C37 C27 H27B 109.6
C14 C28 H28A 109.5
C14 C28 H28B 109.5
C14 C28 H28C 109.5
H28A C28 H28B 109.5
H28A C28 H28C 109.5
H28B C28 H28C 109.5
C14 C31 H31A 109.5
C14 C31 H31B 109.5
C14 C31 H31C 109.5
H31A C31 H31B 109.5
H31A C31 H31C 109.5
H31B C31 H31C 109.5
C14 C32 H32A 109.5
C14 C32 H32B 109.5
C14 C32 H32C 109.5
H32A C32 H32B 109.5
H32A C32 H32C 109.5
H32B C32 H32C 109.5
O20 C37 C27 111.3(2)
O20 C37 H37A 109.4
O20 C37 H37B 109.4
C27 C37 H37A 109.4
C27 C37 H37B 109.4
H37A C37 H37B 108.0
O20 C38 C26 111.9(2)
O20 C38 H38A 109.2
O20 C38 H38B 109.2
C26 C38 H38A 109.2
C26 C38 H38B 109.2
H38A C38 H38B 107.9
C8 C5 C18 106.65(18)
C10 C5 C8 120.1(2)
C10 C5 C18 133.1(2)
C10 N7 C22 114.80(18)
C10 N7 C29 116.20(19)
C29 N7 C22 108.97(19)
N11 C8 C5 107.93(18)
N11 C8 C25 131.0(2)
C25 C8 C5 121.0(2)
C5 C10 N7 118.75(19)
C19 C10 C5 117.6(2)
C19 C10 N7 123.57(19)
C8 N11 C23 126.99(18)
C16 N11 C8 107.20(18)
C16 N11 C23 125.70(18)
N11 C16 H16 124.3
C18 C16 N11 111.5(2)
C18 C16 H16 124.3
C34 O17 C35 109.8(2)
C5 C18 H18 126.6
C16 C18 C5 106.7(2)
C16 C18 H18 126.6
C10 C19 H19 119.3
C10 C19 C24 121.4(2)
C24 C19 H19 119.3
N7 C22 H22A 109.7
N7 C22 H22B 109.7
N7 C22 C34 109.9(2)
H22A C22 H22B 108.2
C34 C22 H22A 109.7
C34 C22 H22B 109.7
N11 C23 C30 109.37(19)
N11 C23 C33 109.07(18)
N11 C23 C36 109.9(2)
C30 C23 C33 111.2(2)
C36 C23 C30 108.8(2)
C36 C23 C33 108.5(2)
C19 C24 H24 118.7
C25 C24 C19 122.7(2)
C25 C24 H24 118.7
C8 C25 H25 121.4
C24 C25 C8 117.2(2)
C24 C25 H25 121.4
N7 C29 H29A 109.7
N7 C29 H29B 109.7
N7 C29 C35 109.6(2)
H29A C29 H29B 108.2
C35 C29 H29A 109.7
C35 C29 H29B 109.7
C23 C30 H30A 109.5
C23 C30 H30B 109.5
C23 C30 H30C 109.5
H30A C30 H30B 109.5
H30A C30 H30C 109.5
H30B C30 H30C 109.5
C23 C33 H33A 109.5
C23 C33 H33B 109.5
C23 C33 H33C 109.5
H33A C33 H33B 109.5
H33A C33 H33C 109.5
H33B C33 H33C 109.5
O17 C34 C22 111.7(2)
O17 C34 H34A 109.3
O17 C34 H34B 109.3
C22 C34 H34A 109.3
C22 C34 H34B 109.3
H34A C34 H34B 107.9
O17 C35 C29 112.0(2)
O17 C35 H35A 109.2
O17 C35 H35B 109.2
C29 C35 H35A 109.2
C29 C35 H35B 109.2
H35A C35 H35B 107.9
C23 C36 H36A 109.5
C23 C36 H36B 109.5
C23 C36 H36C 109.5
H36A C36 H36B 109.5
H36A C36 H36C 109.5
H36B C36 H36C 109.5

loop_
_geom_bond_atom_site_label_1
_geom_bond_atom_site_label_2
_geom_bond_distance
N1 C6 1.420(3)
N1 C26 1.458(3)
N1 C27 1.458(3)
C2 C3 1.413(3)
C2 C6 1.410(3)
C2 C21 1.424(3)
C3 N4 1.384(2)
C3 C9 1.403(3)
N4 C13 1.376(3)
N4 C14 1.482(3)
C6 C15 1.378(3)
C9 H9 0.9300
C9 C12 1.372(3)
C12 H12 0.9300
C12 C15 1.397(3)
C13 H13 0.9300
C13 C21 1.345(3)
C14 C28 1.519(3)
C14 C31 1.523(3)
C14 C32 1.519(3)
C15 H15 0.9300
O20 C37 1.419(3)
O20 C38 1.414(3)
C21 H21 0.9300
C26 H26A 0.9700
C26 H26B 0.9700
C26 C38 1.491(3)
C27 H27A 0.9700
C27 H27B 0.9700
C27 C37 1.506(4)
C28 H28A 0.9600
C28 H28B 0.9600
C28 H28C 0.9600
C31 H31A 0.9600
C31 H31B 0.9600
C31 H31C 0.9600
C32 H32A 0.9600
C32 H32B 0.9600
C32 H32C 0.9600
C37 H37A 0.9700
C37 H37B 0.9700
C38 H38A 0.9700
C38 H38B 0.9700
C5 C8 1.414(3)
C5 C10 1.412(3)
C5 C18 1.424(3)
N7 C10 1.422(3)
N7 C22 1.465(3)
N7 C29 1.453(3)
C8 N11 1.386(3)
C8 C25 1.402(3)
C10 C19 1.371(3)
N11 C16 1.371(3)
N11 C23 1.492(3)
C16 H16 0.9300
C16 C18 1.351(3)
O17 C34 1.416(3)
O17 C35 1.419(3)
C18 H18 0.9300
C19 H19 0.9300
C19 C24 1.392(3)
C22 H22A 0.9700
C22 H22B 0.9700
C22 C34 1.499(3)
C23 C30 1.522(3)
C23 C33 1.530(3)
C23 C36 1.521(3)
C24 H24 0.9300
C24 C25 1.365(3)
C25 H25 0.9300
C29 H29A 0.9700
C29 H29B 0.9700
C29 C35 1.501(4)
C30 H30A 0.9600
C30 H30B 0.9600
C30 H30C 0.9600
C33 H33A 0.9600
C33 H33B 0.9600
C33 H33C 0.9600
C34 H34A 0.9700
C34 H34B 0.9700
C35 H35A 0.9700
C35 H35B 0.9700
C36 H36A 0.9600
C36 H36B 0.9600
C36 H36C 0.9600

loop_
_geom_torsion_atom_site_label_1
_geom_torsion_atom_site_label_2
_geom_torsion_atom_site_label_3
_geom_torsion_atom_site_label_4
_geom_torsion
N1 C6 C15 C12 -178.0(2)
N1 C26 C38 O20 59.2(3)
N1 C27 C37 O20 -57.7(3)
C2 C3 N4 C13 0.2(2)
C2 C3 N4 C14 173.57(19)
C2 C3 C9 C12 -0.8(3)
C2 C6 C15 C12 -1.6(3)
C3 C2 C6 N1 177.99(19)
C3 C2 C6 C15 1.5(3)
C3 C2 C21 C13 0.4(3)
C3 N4 C13 C21 0.1(3)
C3 N4 C14 C28 -58.8(3)
C3 N4 C14 C31 -177.5(2)
C3 N4 C14 C32 64.3(3)
C3 C9 C12 C15 0.7(3)
N4 C3 C9 C12 176.4(2)
N4 C13 C21 C2 -0.4(3)
C6 N1 C26 C38 170.5(2)
C6 N1 C27 C37 -170.75(19)
C6 C2 C3 N4 -178.04(18)
C6 C2 C3 C9 -0.3(3)
C6 C2 C21 C13 177.6(2)
C9 C3 N4 C13 -177.3(2)
C9 C3 N4 C14 -3.9(4)
C9 C12 C15 C6 0.5(4)
C13 N4 C14 C28 113.3(2)
C13 N4 C14 C31 -5.3(3)
C13 N4 C14 C32 -123.5(2)
C14 N4 C13 C21 -173.2(2)
C21 C2 C3 N4 -0.4(2)
C21 C2 C3 C9 177.4(2)
C21 C2 C6 N1 1.1(4)
C21 C2 C6 C15 -175.4(2)
C26 N1 C6 C2 -166.3(2)
C26 N1 C6 C15 10.0(3)
C26 N1 C27 C37 56.5(3)
C27 N1 C6 C2 64.4(3)
C27 N1 C6 C15 -119.3(2)
C27 N1 C26 C38 -56.9(3)
C37 O20 C38 C26 -58.9(3)
C38 O20 C37 C27 57.7(3)
C5 C8 N11 C16 1.3(2)
C5 C8 N11 C23 177.75(19)
C5 C8 C25 C24 -1.2(3)
C5 C10 C19 C24 -2.3(3)
N7 C10 C19 C24 -179.4(2)
N7 C22 C34 O17 -58.3(3)
N7 C29 C35 O17 58.5(3)
C8 C5 C10 N7 179.41(18)
C8 C5 C10 C19 2.2(3)
C8 C5 C18 C16 0.4(2)
C8 N11 C16 C18 -1.1(3)
C8 N11 C23 C30 -63.5(3)
C8 N11 C23 C33 58.3(3)
C8 N11 C23 C36 177.1(2)
C10 C5 C8 N11 -177.36(18)
C10 C5 C8 C25 -0.4(3)
C10 C5 C18 C16 176.0(2)
C10 N7 C22 C34 -170.14(19)
C10 N7 C29 C35 171.1(2)
C10 C19 C24 C25 0.6(4)
N11 C8 C25 C24 174.9(2)
N11 C16 C18 C5 0.4(3)
C16 N11 C23 C30 112.3(3)
C16 N11 C23 C33 -125.9(2)
C16 N11 C23 C36 -7.1(3)
C18 C5 C8 N11 -1.1(2)
C18 C5 C8 C25 175.8(2)
C18 C5 C10 N7 4.3(4)
C18 C5 C10 C19 -172.9(2)
C19 C24 C25 C8 1.2(4)
C22 N7 C10 C5 66.2(3)
C22 N7 C10 C19 -116.7(2)
C22 N7 C29 C35 -57.4(3)
C23 N11 C16 C18 -177.6(2)
C25 C8 N11 C16 -175.2(2)
C25 C8 N11 C23 1.3(4)
C29 N7 C10 C5 -165.0(2)
C29 N7 C10 C19 12.0(3)
C29 N7 C22 C34 57.6(3)
C34 O17 C35 C29 -57.7(3)
C35 O17 C34 C22 57.6(3)
